data_2218760
loop_
_publ_author_name
'El-Ghamry, Hoda'
'Issa, Raafat'
'El-Baradie, Kamal'
'Isagai, Keiko'
'Masaoka, Shigeyuki'
'Sakai, Ken'

_publ_section_title
;
 1-[4-(Diaminomethyleneaminosulfonyl)phenyliminiomethyl]-2-naphtholate
 <i>N</i>,<i>N</i>-dimethylformamide disolvate
;
_journal_coeditor_code LH2634
_journal_issue 7
_journal_name_full 'Acta Crystallographica Section E'
_journal_page_first o1350
_journal_page_last o1351
_journal_paper_doi 10.1107/S1600536808018710
_journal_volume 64
_journal_year 2008
_chemical_formula_iupac 'C18 H16 N4 O3 S, 2C3 H7 N O'
_chemical_formula_moiety 'C18 H16 N4 O3 S, 2(C3 H7 N O)'
_chemical_formula_sum 'C24 H30 N6 O5 S'
_chemical_formula_weight 514.60
_chemical_name_systematic
;
1-[4-(Diaminomethyleneaminosulfonyl)phenyliminiomethyl]-2-naphtholate
<i>N</i>,<i>N</i>-dimethylformamide disolvate
;
_space_group_IT_number 4
_symmetry_cell_setting monoclinic
_symmetry_space_group_name_Hall 'P 2yb'
_symmetry_space_group_name_H-M 'P 1 21 1'
_atom_sites_solution_hydrogens geom
_atom_sites_solution_primary direct
_atom_sites_solution_secondary difmap
_cell_angle_alpha 90.00
_cell_angle_beta 106.3270(10)
_cell_angle_gamma 90.00
_cell_formula_units_Z 2
_cell_length_a 8.5910(11)
_cell_length_b 9.9101(12)
_cell_length_c 15.1762(19)
_cell_measurement_reflns_used 7706
_cell_measurement_temperature 100(2)
_cell_measurement_theta_max 28.26
_cell_measurement_theta_min 2.47
_cell_volume 1240.0(3)
_computing_cell_refinement 'SAINT (Bruker, 2004)'
_computing_data_collection 'APEX2 (Bruker, 2006)'
_computing_data_reduction 'SAINT (Bruker, 2004)'
_computing_molecular_graphics 'KENX (Sakai, 2004)'
_computing_publication_material
;
SHELXL97 (Sheldrick, 2008), TEXSAN (Molecular Structure Corporation,
2001),
KENX (Sakai, 2004) and ORTEPII (Johnson, 1976)
;
_computing_structure_refinement 'SHELXL97 (Sheldrick, 2008)'
_computing_structure_solution 'SHELXS97 (Sheldrick, 2008)'
_diffrn_ambient_temperature 100(2)
_diffrn_measured_fraction_theta_full 0.997
_diffrn_measured_fraction_theta_max 0.997
_diffrn_measurement_device 'Bruker SMART APEX CCD-detector'
_diffrn_measurement_method '\f and \w'
_diffrn_radiation_monochromator graphite
_diffrn_radiation_source 'sealed tube'
_diffrn_radiation_type MoK\a
_diffrn_radiation_wavelength 0.71073
_diffrn_reflns_av_R_equivalents 0.0256
_diffrn_reflns_av_sigmaI/netI 0.0302
_diffrn_reflns_limit_h_max 11
_diffrn_reflns_limit_h_min -10
_diffrn_reflns_limit_k_max 12
_diffrn_reflns_limit_k_min -12
_diffrn_reflns_limit_l_max 19
_diffrn_reflns_limit_l_min -19
_diffrn_reflns_number 13950
_diffrn_reflns_theta_full 27.10
_diffrn_reflns_theta_max 27.10
_diffrn_reflns_theta_min 2.47
_diffrn_standards_decay_% 0
_diffrn_standards_number 0
_exptl_absorpt_coefficient_mu 0.179
_exptl_absorpt_correction_T_max 0.9652
_exptl_absorpt_correction_T_min 0.7754
_exptl_absorpt_correction_type multi-scan
_exptl_absorpt_process_details '(SADABS; Sheldrick, 1996)'
_exptl_crystal_colour yellow
_exptl_crystal_density_diffrn 1.378
_exptl_crystal_density_method 'not measured'
_exptl_crystal_description cube
_exptl_crystal_F_000 544
_exptl_crystal_size_max 0.20
_exptl_crystal_size_mid 0.20
_exptl_crystal_size_min 0.20
_refine_diff_density_max 0.472
_refine_diff_density_min -0.216
_refine_ls_abs_structure_details 'Flack (1983), 2555 Friedel pairs'
_refine_ls_abs_structure_Flack -0.03(6)
_refine_ls_extinction_coef 'not refined'
_refine_ls_extinction_method none
_refine_ls_goodness_of_fit_ref 1.076
_refine_ls_hydrogen_treatment constr
_refine_ls_matrix_type full
_refine_ls_number_parameters 329
_refine_ls_number_reflns 5450
_refine_ls_number_restraints 1
_refine_ls_restrained_S_all 1.076
_refine_ls_R_factor_all 0.0386
_refine_ls_R_factor_gt 0.0362
_refine_ls_shift/su_max 0.001
_refine_ls_shift/su_mean 0.000
_refine_ls_structure_factor_coef Fsqd
_refine_ls_weighting_details 'calc w=1/[\s^2^(Fo^2^)+(0.0491P)^2^+0.3529P] where P=(Fo^2^+2Fc^2^)/3'
_refine_ls_weighting_scheme calc
_refine_ls_wR_factor_gt 0.0899
_refine_ls_wR_factor_ref 0.0910
_reflns_number_gt 5190
_reflns_number_total 5450
_reflns_threshold_expression I>2\s(I)
_cod_data_source_file lh2634.cif
_cod_data_source_block I
_cod_original_sg_symbol_H-M 'P 21'
_cod_database_code 2218760
_cod_database_fobs_code 2218760

loop_
_symmetry_equiv_pos_as_xyz
'x, y, z'
'-x, y+1/2, -z'

loop_
_atom_site_type_symbol
_atom_site_label
_atom_site_fract_x
_atom_site_fract_y
_atom_site_fract_z
_atom_site_U_iso_or_equiv
_atom_site_adp_type
_atom_site_calc_flag
_atom_site_refinement_flags
_atom_site_occupancy
S S1 -0.11893(5) 0.64754(4) 0.56177(3) 0.01452(10) Uani d . 1
O O1 -0.24764(16) 0.55840(14) 0.56814(9) 0.0193(3) Uani d . 1
O O2 -0.16593(16) 0.78608(13) 0.53549(9) 0.0194(3) Uani d . 1
O O3 0.57291(18) 0.81413(15) 1.04536(10) 0.0256(3) Uani d . 1
O O4 -0.0111(3) 0.32634(18) 0.94460(18) 0.0650(7) Uani d . 1
O O5 0.72580(19) 0.28022(15) 0.68340(11) 0.0285(3) Uani d . 1
N N1 0.1366(2) 0.56994(16) 0.40154(11) 0.0206(3) Uani d . 1
N N2 0.0756(2) 0.77841(17) 0.44614(12) 0.0218(4) Uani d . 1
N N3 -0.02653(19) 0.57624(15) 0.49661(10) 0.0165(3) Uani d . 1
N N4 0.3407(2) 0.68157(15) 0.93727(11) 0.0182(3) Uani d . 1
N N5 0.0840(2) 0.11583(17) 0.93544(12) 0.0260(4) Uani d . 1
N N6 0.5259(2) 0.43169(17) 0.68153(12) 0.0219(4) Uani d . 1
C C1 0.0599(2) 0.6446(2) 0.45009(11) 0.0163(3) Uani d . 1
C C2 0.0195(2) 0.6549(2) 0.67283(11) 0.0152(3) Uani d . 1
C C3 0.1424(2) 0.75172(18) 0.69345(13) 0.0186(4) Uani d . 1
C C4 0.2502(2) 0.75575(19) 0.78083(13) 0.0190(4) Uani d . 1
C C5 0.2327(2) 0.66596(18) 0.84865(12) 0.0169(4) Uani d . 1
C C6 0.1098(2) 0.56887(18) 0.82732(13) 0.0183(4) Uani d . 1
C C7 0.0047(2) 0.56322(19) 0.73931(12) 0.0180(4) Uani d . 1
C C8 0.3396(2) 0.60541(19) 1.00860(13) 0.0184(4) Uani d . 1
C C9 0.4473(2) 0.62620(18) 1.09660(13) 0.0176(4) Uani d . 1
C C10 0.5652(2) 0.73244(19) 1.11006(13) 0.0197(4) Uani d . 1
C C11 0.6790(2) 0.74704(19) 1.19945(14) 0.0222(4) Uani d . 1
C C12 0.6721(2) 0.6666(2) 1.27010(13) 0.0224(4) Uani d . 1
C C13 0.5510(2) 0.56323(19) 1.26085(13) 0.0191(4) Uani d . 1
C C14 0.5425(2) 0.4853(2) 1.33700(13) 0.0223(4) Uani d . 1
C C15 0.4250(3) 0.3869(2) 1.32851(15) 0.0248(4) Uani d . 1
C C16 0.3137(2) 0.3655(2) 1.24287(15) 0.0236(4) Uani d . 1
C C17 0.3208(2) 0.4402(2) 1.16690(13) 0.0221(4) Uani d . 1
C C18 0.4381(2) 0.54178(19) 1.17358(13) 0.0179(4) Uani d . 1
C C19 -0.0038(3) 0.2224(2) 0.90039(19) 0.0373(6) Uani d . 1
C C20 0.1016(3) 0.0011(2) 0.87992(17) 0.0332(5) Uani d . 1
C C21 0.1793(4) 0.1120(3) 1.03111(17) 0.0470(7) Uani d . 1
C C22 0.5933(3) 0.3374(2) 0.64427(16) 0.0282(5) Uani d . 1
C C23 0.5988(3) 0.4800(2) 0.77380(15) 0.0324(5) Uani d . 1
C C24 0.3774(3) 0.4992(3) 0.62885(18) 0.0399(6) Uani d . 1
H H1A 0.1939 0.6095 0.3691 0.025 Uiso calc R 1
H H1B 0.1297 0.4814 0.4021 0.025 Uiso calc R 1
H H2A 0.1342 0.8135 0.4128 0.026 Uiso calc R 1
H H2B 0.0274 0.8314 0.4769 0.026 Uiso calc R 1
H H4A 0.4136 0.7462 0.9456 0.022 Uiso calc R 1
H H3 0.1522 0.8145 0.6480 0.022 Uiso calc R 1
H H4 0.3362 0.8196 0.7946 0.023 Uiso calc R 1
H H6 0.0983 0.5070 0.8729 0.022 Uiso calc R 1
H H7 -0.0777 0.4963 0.7244 0.022 Uiso calc R 1
H H8 0.2632 0.5339 1.0002 0.022 Uiso calc R 1
H H11 0.7606 0.8145 1.2090 0.027 Uiso calc R 1
H H12 0.7499 0.6787 1.3280 0.027 Uiso calc R 1
H H14 0.6186 0.5005 1.3950 0.027 Uiso calc R 1
H H15 0.4201 0.3347 1.3802 0.030 Uiso calc R 1
H H16 0.2318 0.2988 1.2366 0.028 Uiso calc R 1
H H17 0.2449 0.4224 1.1091 0.026 Uiso calc R 1
H H19 -0.0651 0.2194 0.8377 0.045 Uiso calc R 1
H H20A 0.0285 0.0114 0.8178 0.050 Uiso calc R 1
H H20B 0.0744 -0.0819 0.9075 0.050 Uiso calc R 1
H H20C 0.2139 -0.0040 0.8768 0.050 Uiso calc R 1
H H21A 0.1438 0.1844 1.0649 0.071 Uiso calc R 1
H H21B 0.2943 0.1243 1.0351 0.071 Uiso calc R 1
H H21C 0.1642 0.0246 1.0578 0.071 Uiso calc R 1
H H22 0.5385 0.3102 0.5834 0.034 Uiso calc R 1
H H23A 0.6502 0.5676 0.7713 0.049 Uiso calc R 1
H H23B 0.6807 0.4153 0.8069 0.049 Uiso calc R 1
H H23C 0.5148 0.4898 0.8057 0.049 Uiso calc R 1
H H24A 0.3318 0.4510 0.5710 0.060 Uiso calc R 1
H H24B 0.4024 0.5923 0.6158 0.060 Uiso calc R 1
H H24C 0.2983 0.4996 0.6645 0.060 Uiso calc R 1

loop_
_atom_site_aniso_label
_atom_site_aniso_U_11
_atom_site_aniso_U_22
_atom_site_aniso_U_33
_atom_site_aniso_U_12
_atom_site_aniso_U_13
_atom_site_aniso_U_23
S1 0.0178(2) 0.01154(19) 0.01503(19) 0.00018(18) 0.00590(15) 0.00046(17)
O1 0.0198(7) 0.0192(6) 0.0197(6) -0.0020(5) 0.0066(5) 0.0012(5)
O2 0.0234(7) 0.0159(6) 0.0193(6) 0.0038(5) 0.0067(6) 0.0021(5)
O3 0.0315(8) 0.0220(7) 0.0236(7) -0.0062(6) 0.0079(6) 0.0012(6)
O4 0.1020(18) 0.0211(9) 0.1044(19) 0.0118(10) 0.0820(16) 0.0082(10)
O5 0.0310(8) 0.0228(7) 0.0381(9) 0.0026(6) 0.0202(7) 0.0000(7)
N1 0.0297(9) 0.0127(7) 0.0241(8) 0.0003(7) 0.0154(7) 0.0010(6)
N2 0.0305(9) 0.0127(8) 0.0286(9) -0.0008(7) 0.0189(8) 0.0002(7)
N3 0.0235(8) 0.0120(7) 0.0153(7) 0.0010(6) 0.0076(6) -0.0007(6)
N4 0.0199(8) 0.0150(8) 0.0192(8) -0.0021(6) 0.0045(6) -0.0006(6)
N5 0.0352(10) 0.0159(9) 0.0279(9) -0.0014(7) 0.0104(8) -0.0012(6)
N6 0.0219(8) 0.0188(8) 0.0255(9) -0.0017(7) 0.0076(7) -0.0011(7)
C1 0.0196(8) 0.0152(8) 0.0130(7) 0.0028(8) 0.0030(6) 0.0020(8)
C2 0.0180(8) 0.0146(8) 0.0130(7) 0.0022(8) 0.0044(6) -0.0016(8)
C3 0.0251(10) 0.0147(9) 0.0177(9) -0.0017(7) 0.0087(8) 0.0008(7)
C4 0.0226(10) 0.0135(9) 0.0227(10) -0.0046(7) 0.0095(8) -0.0034(7)
C5 0.0209(8) 0.0140(9) 0.0170(8) 0.0020(7) 0.0071(7) -0.0019(7)
C6 0.0240(10) 0.0139(9) 0.0180(9) -0.0004(7) 0.0077(7) 0.0025(7)
C7 0.0194(9) 0.0153(8) 0.0206(9) -0.0014(7) 0.0078(7) 0.0003(7)
C8 0.0191(9) 0.0155(8) 0.0211(9) 0.0001(7) 0.0064(7) -0.0013(7)
C9 0.0195(9) 0.0153(9) 0.0187(8) 0.0025(7) 0.0063(7) -0.0008(7)
C10 0.0230(10) 0.0161(9) 0.0212(9) 0.0008(7) 0.0083(8) -0.0031(7)
C11 0.0202(10) 0.0189(10) 0.0270(10) -0.0025(8) 0.0060(8) -0.0069(8)
C12 0.0206(9) 0.0251(10) 0.0193(9) 0.0025(8) 0.0022(7) -0.0069(8)
C13 0.0210(9) 0.0173(9) 0.0197(9) 0.0060(7) 0.0070(7) -0.0035(8)
C14 0.0258(10) 0.0237(10) 0.0166(9) 0.0067(8) 0.0046(8) -0.0033(8)
C15 0.0316(12) 0.0230(10) 0.0224(10) 0.0065(8) 0.0119(9) 0.0048(8)
C16 0.0238(10) 0.0198(9) 0.0292(11) -0.0006(8) 0.0105(9) 0.0015(8)
C17 0.0228(10) 0.0209(10) 0.0206(9) -0.0007(8) 0.0032(8) 0.0002(8)
C18 0.0193(9) 0.0163(9) 0.0190(9) 0.0046(7) 0.0067(7) -0.0014(7)
C19 0.0469(15) 0.0264(11) 0.0488(15) 0.0044(11) 0.0305(13) 0.0093(11)
C20 0.0371(12) 0.0213(11) 0.0470(14) -0.0036(9) 0.0210(11) -0.0056(10)
C21 0.0679(19) 0.0395(15) 0.0297(12) -0.0226(13) 0.0070(12) 0.0037(10)
C22 0.0337(12) 0.0260(11) 0.0275(11) -0.0041(9) 0.0127(9) 0.0000(9)
C23 0.0342(12) 0.0307(12) 0.0328(12) -0.0030(10) 0.0105(10) -0.0056(10)
C24 0.0348(13) 0.0313(13) 0.0472(15) 0.0062(10) 0.0011(11) -0.0024(11)

loop_
_atom_type_symbol
_atom_type_description
_atom_type_scat_dispersion_real
_atom_type_scat_dispersion_imag
_atom_type_scat_source
C C 0.0033 0.0016 'International Tables Vol C Tables 4.2.6.8 and 6.1.1.4'
H H 0.0000 0.0000 'International Tables Vol C Tables 4.2.6.8 and 6.1.1.4'
N N 0.0061 0.0033 'International Tables Vol C Tables 4.2.6.8 and 6.1.1.4'
O O 0.0106 0.0060 'International Tables Vol C Tables 4.2.6.8 and 6.1.1.4'
S S 0.1246 0.1234 'International Tables Vol C Tables 4.2.6.8 and 6.1.1.4'

loop_
_geom_angle_atom_site_label_1
_geom_angle_atom_site_label_2
_geom_angle_atom_site_label_3
_geom_angle
O1 S1 O2 115.99(8)
O1 S1 N3 107.16(8)
O2 S1 N3 113.33(8)
O1 S1 C2 106.52(8)
O2 S1 C2 106.42(9)
N3 S1 C2 106.86(8)
C1 N1 H1A 120.0
C1 N1 H1B 120.0
H1A N1 H1B 120.0
C1 N2 H2A 120.0
C1 N2 H2B 120.0
H2A N2 H2B 120.0
C1 N3 S1 123.17(13)
C8 N4 C5 124.29(16)
C8 N4 H4A 117.9
C5 N4 H4A 117.9
C19 N5 C20 122.4(2)
C19 N5 C21 121.4(2)
C20 N5 C21 116.0(2)
C22 N6 C23 122.12(19)
C22 N6 C24 120.95(19)
C23 N6 C24 116.83(19)
N2 C1 N1 116.84(17)
N2 C1 N3 127.02(17)
N1 C1 N3 116.14(17)
C7 C2 C3 120.29(16)
C7 C2 S1 119.38(14)
C3 C2 S1 120.34(14)
C4 C3 C2 119.58(17)
C4 C3 H3 120.2
C2 C3 H3 120.2
C3 C4 C5 120.20(17)
C3 C4 H4 119.9
C5 C4 H4 119.9
C6 C5 C4 119.83(17)
C6 C5 N4 123.21(16)
C4 C5 N4 116.94(17)
C7 C6 C5 119.71(16)
C7 C6 H6 120.1
C5 C6 H6 120.1
C6 C7 C2 120.35(17)
C6 C7 H7 119.8
C2 C7 H7 119.8
N4 C8 C9 122.57(17)
N4 C8 H8 118.7
C9 C8 H8 118.7
C8 C9 C10 119.41(17)
C8 C9 C18 120.43(17)
C10 C9 C18 120.16(17)
O3 C10 C9 122.53(18)
O3 C10 C11 119.23(18)
C9 C10 C11 118.24(17)
C12 C11 C10 121.26(18)
C12 C11 H11 119.4
C10 C11 H11 119.4
C11 C12 C13 122.34(18)
C11 C12 H12 118.8
C13 C12 H12 118.8
C14 C13 C18 120.20(18)
C14 C13 C12 120.89(18)
C18 C13 C12 118.90(17)
C15 C14 C13 120.99(19)
C15 C14 H14 119.5
C13 C14 H14 119.5
C14 C15 C16 119.00(19)
C14 C15 H15 120.5
C16 C15 H15 120.5
C17 C16 C15 120.97(19)
C17 C16 H16 119.5
C15 C16 H16 119.5
C16 C17 C18 121.32(18)
C16 C17 H17 119.3
C18 C17 H17 119.3
C17 C18 C13 117.50(17)
C17 C18 C9 123.51(17)
C13 C18 C9 118.98(17)
O4 C19 N5 123.8(3)
O4 C19 H19 118.1
N5 C19 H19 118.1
N5 C20 H20A 109.5
N5 C20 H20B 109.5
H20A C20 H20B 109.5
N5 C20 H20C 109.5
H20A C20 H20C 109.5
H20B C20 H20C 109.5
N5 C21 H21A 109.5
N5 C21 H21B 109.5
H21A C21 H21B 109.5
N5 C21 H21C 109.5
H21A C21 H21C 109.5
H21B C21 H21C 109.5
O5 C22 N6 124.6(2)
O5 C22 H22 117.7
N6 C22 H22 117.7
N6 C23 H23A 109.5
N6 C23 H23B 109.5
H23A C23 H23B 109.5
N6 C23 H23C 109.5
H23A C23 H23C 109.5
H23B C23 H23C 109.5
N6 C24 H24A 109.5
N6 C24 H24B 109.5
H24A C24 H24B 109.5
N6 C24 H24C 109.5
H24A C24 H24C 109.5
H24B C24 H24C 109.5

loop_
_geom_bond_atom_site_label_1
_geom_bond_atom_site_label_2
_geom_bond_distance
_geom_bond_publ_flag
S1 O1 1.4397(14) n
S1 O2 1.4549(14) n
S1 N3 1.5963(16) n
S1 C2 1.7702(17) n
O3 C10 1.289(2) n
O4 C19 1.240(3) n
O5 C22 1.261(3) n
N1 C1 1.341(2) n
N2 C1 1.336(2) n
N3 C1 1.343(2) n
N4 C8 1.322(2) n
N4 C5 1.411(2) n
C2 C7 1.389(3) n
C2 C3 1.396(3) n
C3 C4 1.388(3) n
C4 C5 1.400(3) n
C5 C6 1.398(3) n
C6 C7 1.387(3) n
C8 C9 1.410(3) n
C9 C10 1.435(3) n
C9 C18 1.457(3) n
C10 C11 1.439(3) n
C11 C12 1.351(3) n
C12 C13 1.438(3) n
C13 C14 1.409(3) n
C13 C18 1.421(3) n
C14 C15 1.383(3) n
C15 C16 1.396(3) n
C16 C17 1.385(3) n
C17 C18 1.408(3) n
N5 C19 1.320(3) ?
N5 C20 1.448(3) ?
N5 C21 1.453(3) ?
N6 C22 1.308(3) ?
N6 C23 1.445(3) ?
N6 C24 1.464(3) ?
N1 H1A 0.8800 ?
N1 H1B 0.8800 ?
N2 H2A 0.8800 ?
N2 H2B 0.8800 ?
N4 H4A 0.8800 ?
C3 H3 0.9500 ?
C4 H4 0.9500 ?
C6 H6 0.9500 ?
C7 H7 0.9500 ?
C8 H8 0.9500 ?
C11 H11 0.9500 ?
C12 H12 0.9500 ?
C14 H14 0.9500 ?
C15 H15 0.9500 ?
C16 H16 0.9500 ?
C17 H17 0.9500 ?
C19 H19 0.9500 ?
C20 H20A 0.9800 ?
C20 H20B 0.9800 ?
C20 H20C 0.9800 ?
C21 H21A 0.9800 ?
C21 H21B 0.9800 ?
C21 H21C 0.9800 ?
C22 H22 0.9500 ?
C23 H23A 0.9800 ?
C23 H23B 0.9800 ?
C23 H23C 0.9800 ?
C24 H24A 0.9800 ?
C24 H24B 0.9800 ?
C24 H24C 0.9800 ?

loop_
_geom_hbond_atom_site_label_D
_geom_hbond_atom_site_label_H
_geom_hbond_atom_site_label_A
_geom_hbond_site_symmetry_A
_geom_hbond_distance_DH
_geom_hbond_distance_HA
_geom_hbond_distance_DA
_geom_hbond_angle_DHA
_geom_hbond_publ_flag
N2 H2B O2 . 0.88 2.14 2.781(2) 129.1 yes
N4 H4A O3 . 0.88 1.86 2.560(2) 135.4 yes
N1 H1B O2 2_546 0.88 2.14 2.959(2) 154.8 yes
N1 H1A O5 2_656 0.88 2.07 2.874(2) 151.5 yes
N2 H2A O5 2_656 0.88 2.16 2.943(2) 147.7 yes

loop_
_geom_torsion_atom_site_label_1
_geom_torsion_atom_site_label_2
_geom_torsion_atom_site_label_3
_geom_torsion_atom_site_label_4
_geom_torsion
O1 S1 N3 C1 156.25(14)
O2 S1 N3 C1 27.00(17)
C2 S1 N3 C1 -89.89(16)
S1 N3 C1 N2 -3.9(3)
S1 N3 C1 N1 177.04(13)
O1 S1 C2 C7 11.77(17)
O2 S1 C2 C7 136.09(15)
N3 S1 C2 C7 -102.53(15)
O1 S1 C2 C3 -168.26(14)
O2 S1 C2 C3 -43.94(16)
N3 S1 C2 C3 77.44(16)
C7 C2 C3 C4 0.2(3)
S1 C2 C3 C4 -179.79(14)
C2 C3 C4 C5 -2.0(3)
C3 C4 C5 C6 2.3(3)
C3 C4 C5 N4 -176.20(17)
C8 N4 C5 C6 1.3(3)
C8 N4 C5 C4 179.76(18)
C4 C5 C6 C7 -0.8(3)
N4 C5 C6 C7 177.63(17)
C5 C6 C7 C2 -1.0(3)
C3 C2 C7 C6 1.4(3)
S1 C2 C7 C6 -178.68(14)
C5 N4 C8 C9 -178.53(17)
N4 C8 C9 C10 -1.0(3)
N4 C8 C9 C18 178.27(17)
C8 C9 C10 O3 2.9(3)
C18 C9 C10 O3 -176.40(17)
C8 C9 C10 C11 -176.88(17)
C18 C9 C10 C11 3.8(3)
O3 C10 C11 C12 177.77(18)
C9 C10 C11 C12 -2.4(3)
C10 C11 C12 C13 -0.6(3)
C11 C12 C13 C14 -176.99(18)
C11 C12 C13 C18 2.2(3)
C18 C13 C14 C15 0.1(3)
C12 C13 C14 C15 179.23(18)
C13 C14 C15 C16 -0.1(3)
C14 C15 C16 C17 0.7(3)
C15 C16 C17 C18 -1.3(3)
C16 C17 C18 C13 1.2(3)
C16 C17 C18 C9 -177.82(18)
C14 C13 C18 C17 -0.6(3)
C12 C13 C18 C17 -179.77(17)
C14 C13 C18 C9 178.46(17)
C12 C13 C18 C9 -0.7(3)
C8 C9 C18 C17 -2.6(3)
C10 C9 C18 C17 176.74(17)
C8 C9 C18 C13 178.44(16)
C10 C9 C18 C13 -2.3(3)
C20 N5 C19 O4 -174.2(2)
C21 N5 C19 O4 0.8(4)
C23 N6 C22 O5 -0.3(3)
C24 N6 C22 O5 175.8(2)

loop_
_cod_related_entry_id
_cod_related_entry_database
_cod_related_entry_code
1 ChemSpider 30655531
